data_2242839
loop_
_publ_author_name
'Bosch, Eric'

_publ_section_title
;
 Crystal structure of the co-crystal salt 2-amino-6-bromopyridinium
 2,3,5,6-tetrafluorobenzoate
;
_journal_coeditor_code PK2612
_journal_issue 2
_journal_name_full 'Acta Crystallographica Section E'
_journal_page_first 284
_journal_page_last 287
_journal_paper_doi 10.1107/S2056989019001294
_journal_volume 75
_journal_year 2019
_chemical_formula_iupac 'C5 H6 Br1 N2 + , C7 H1 F4 O2 -'
_chemical_formula_moiety 'C7 H1 F4 O2, C5 H6 Br1 N2'
_chemical_formula_sum 'C12 H7 Br F4 N2 O2'
_chemical_formula_weight 367.11
_chemical_name_common
;
2-Amino-6-bromopyridinium 2,3,5,6-tetrafluorobenzoate
;
_chemical_name_systematic
;
2-Amino-6-bromopyridinium 2,3,5,6-tetrafluorobenzoate
;
_space_group_crystal_system monoclinic
_space_group_IT_number 14
_space_group_name_Hall '-P 2ybc'
_space_group_name_H-M_alt 'P 1 21/c 1'
_symmetry_space_group_name_Hall '-P 2ybc'
_symmetry_space_group_name_H-M 'P 1 21/c 1'
_atom_sites_solution_hydrogens mixed
_audit_creation_method SHELXL-2018/3
_cell_angle_alpha 90
_cell_angle_beta 111.8410(10)
_cell_angle_gamma 90
_cell_formula_units_Z 4
_cell_length_a 13.7230(9)
_cell_length_b 6.5757(4)
_cell_length_c 15.3224(10)
_cell_measurement_reflns_used 3850
_cell_measurement_temperature 100(2)
_cell_measurement_theta_max 25.66
_cell_measurement_theta_min 2.71
_cell_volume 1283.42(14)
_computing_cell_refinement
;
SMART (Bruker, 2014)
;
_computing_data_collection
;
SMART (Bruker, 2014)
;
_computing_data_reduction
;
SAINT (Bruker, 2014)
;
_computing_molecular_graphics
;
XSEED (Barbour, 2001)
;
_computing_publication_material
;
XSEED (Barbour, 2001)
;
_computing_structure_refinement
;
<i>SHELXL2018/3</i> (Sheldrick, 2015b)
;
_computing_structure_solution
;
<i>SHELXT2018/2</i> (Sheldrick, 2015a)
;
_diffrn_ambient_temperature 100(2)
_diffrn_detector_area_resol_mean 8.3660
_diffrn_measured_fraction_theta_full 1.000
_diffrn_measured_fraction_theta_max 1.000
_diffrn_measurement_device_type 'Bruker APEXII CCD'
_diffrn_measurement_method 'phi and omega scans'
_diffrn_radiation_monochromator graphite
_diffrn_radiation_source 'fine-focus sealed tube'
_diffrn_radiation_type MoK\a
_diffrn_radiation_wavelength 0.71073
_diffrn_reflns_av_R_equivalents 0.0453
_diffrn_reflns_av_unetI/netI 0.0313
_diffrn_reflns_limit_h_max 17
_diffrn_reflns_limit_h_min -17
_diffrn_reflns_limit_k_max 8
_diffrn_reflns_limit_k_min -8
_diffrn_reflns_limit_l_max 19
_diffrn_reflns_limit_l_min -19
_diffrn_reflns_number 16099
_diffrn_reflns_theta_full 25.242
_diffrn_reflns_theta_max 27.104
_diffrn_reflns_theta_min 1.599
_exptl_absorpt_coefficient_mu 3.258
_exptl_absorpt_correction_T_max 1.0000
_exptl_absorpt_correction_T_min 0.7878
_exptl_absorpt_correction_type multi-scan
_exptl_absorpt_process_details
;
(SADABS; Bruker, 2014)
;
_exptl_crystal_colour colourless
_exptl_crystal_density_diffrn 1.900
_exptl_crystal_description 'cut block'
_exptl_crystal_F_000 720
_exptl_crystal_size_max 0.25
_exptl_crystal_size_mid 0.20
_exptl_crystal_size_min 0.03
_refine_diff_density_max 0.407
_refine_diff_density_min -0.323
_refine_ls_extinction_method none
_refine_ls_goodness_of_fit_ref 1.039
_refine_ls_hydrogen_treatment mixed
_refine_ls_matrix_type full
_refine_ls_number_parameters 199
_refine_ls_number_reflns 2847
_refine_ls_number_restraints 3
_refine_ls_restrained_S_all 1.040
_refine_ls_R_factor_all 0.0350
_refine_ls_R_factor_gt 0.0257
_refine_ls_shift/su_max 0.002
_refine_ls_shift/su_mean 0.000
_refine_ls_structure_factor_coef Fsqd
_refine_ls_weighting_details 'w=1/[\s^2^(Fo^2^)+(0.0271P)^2^+0.3891P] where P=(Fo^2^+2Fc^2^)/3'
_refine_ls_weighting_scheme calc
_refine_ls_wR_factor_gt 0.0559
_refine_ls_wR_factor_ref 0.0590
_reflns_number_gt 2395
_reflns_number_total 2847
_reflns_threshold_expression 'I > 2\s(I)'
_cod_data_source_file pk2612sup1.cif
_cod_data_source_block I
_cod_database_code 2242839
_shelx_space_group_comment
;
The symmetry employed for this shelxl refinement is uniquely defined
by the following loop, which should always be used as a source of
symmetry information in preference to the above space-group names.
They are only intended as comments.
;

loop_
_space_group_symop_operation_xyz
'x, y, z'
'-x, y+1/2, -z+1/2'
'-x, -y, -z'
'x, -y-1/2, z-1/2'

loop_
_atom_site_type_symbol
_atom_site_label
_atom_site_fract_x
_atom_site_fract_y
_atom_site_fract_z
_atom_site_U_iso_or_equiv
_atom_site_adp_type
_atom_site_calc_flag
_atom_site_occupancy
Br Br1 0.35106(2) 0.41134(3) 0.84202(2) 0.01733(7) Uani d 1
F F1 0.10223(10) 0.15160(19) 0.49369(9) 0.0248(3) Uani d 1
F F4 0.17441(10) 0.8060(2) 0.40322(9) 0.0275(3) Uani d 1
F F2 -0.10146(10) 0.2028(2) 0.38905(10) 0.0321(3) Uani d 1
F F3 -0.03037(12) 0.8562(2) 0.30158(10) 0.0365(4) Uani d 1
O O1 0.27555(11) 0.4079(2) 0.59997(10) 0.0188(3) Uani d 1
O O2 0.32636(12) 0.4894(3) 0.48172(11) 0.0238(4) Uani d 1
N N1 0.46382(13) 0.4100(3) 0.72562(12) 0.0130(4) Uani d 1
H H1 0.3977(13) 0.404(3) 0.6815(14) 0.016 Uiso d 1
N N2 0.53368(14) 0.4068(3) 0.61009(13) 0.0171(4) Uani d 1
H H2A 0.4701(14) 0.424(3) 0.5700(14) 0.020 Uiso d 1
H H2B 0.5859(15) 0.422(3) 0.5919(16) 0.020 Uiso d 1
C C4 0.57133(17) 0.4158(3) 0.88912(15) 0.0170(4) Uani d 1
H H4 0.577544 0.416389 0.952978 0.020 Uiso calc 1
C C2 0.65046(17) 0.4148(3) 0.77289(15) 0.0172(4) Uani d 1
H H2 0.711166 0.414715 0.757094 0.021 Uiso calc 1
C C12 0.25906(16) 0.4564(3) 0.51564(15) 0.0155(5) Uani d 1
C C5 0.47591(16) 0.4124(3) 0.81748(14) 0.0147(4) Uani d 1
C C1 0.54936(16) 0.4114(3) 0.70135(15) 0.0136(4) Uani d 1
C C7 0.07144(17) 0.3268(3) 0.44649(15) 0.0173(5) Uani d 1
C C3 0.66028(17) 0.4183(3) 0.86458(15) 0.0182(5) Uani d 1
H H3 0.728259 0.422448 0.912677 0.022 Uiso calc 1
C C11 0.10738(17) 0.6527(3) 0.40039(15) 0.0183(5) Uani d 1
C C10 0.00175(18) 0.6802(4) 0.34810(15) 0.0228(5) Uani d 1
C C8 -0.03368(17) 0.3535(4) 0.39179(16) 0.0206(5) Uani d 1
C C6 0.14445(16) 0.4777(3) 0.45227(14) 0.0157(5) Uani d 1
C C9 -0.06994(18) 0.5308(4) 0.34355(15) 0.0241(5) Uani d 1
H H9 -0.142601 0.549773 0.307970 0.029 Uiso calc 1

loop_
_atom_site_aniso_label
_atom_site_aniso_U_11
_atom_site_aniso_U_22
_atom_site_aniso_U_33
_atom_site_aniso_U_12
_atom_site_aniso_U_13
_atom_site_aniso_U_23
Br1 0.01626(12) 0.02221(12) 0.01623(12) -0.00014(9) 0.00917(8) 0.00008(9)
F1 0.0203(7) 0.0188(7) 0.0320(8) -0.0013(5) 0.0061(6) 0.0036(6)
F4 0.0277(8) 0.0257(8) 0.0320(8) -0.0027(6) 0.0144(6) 0.0081(6)
F2 0.0175(7) 0.0384(9) 0.0383(9) -0.0100(6) 0.0081(6) -0.0041(7)
F3 0.0341(8) 0.0443(9) 0.0320(9) 0.0155(7) 0.0133(7) 0.0215(7)
O1 0.0134(7) 0.0282(9) 0.0142(8) 0.0001(7) 0.0045(6) 0.0028(7)
O2 0.0150(8) 0.0418(10) 0.0171(8) -0.0004(7) 0.0089(7) 0.0003(7)
N1 0.0101(8) 0.0137(9) 0.0154(9) 0.0021(7) 0.0051(7) 0.0015(7)
N2 0.0115(9) 0.0234(10) 0.0184(10) 0.0008(8) 0.0079(8) 0.0027(8)
C4 0.0196(11) 0.0169(11) 0.0134(10) 0.0032(9) 0.0049(9) -0.0012(9)
C2 0.0135(10) 0.0150(11) 0.0231(12) 0.0021(9) 0.0070(9) 0.0004(9)
C12 0.0145(11) 0.0167(11) 0.0159(11) -0.0007(8) 0.0062(9) -0.0057(8)
C5 0.0153(10) 0.0129(10) 0.0173(11) 0.0005(9) 0.0077(9) 0.0003(9)
C1 0.0137(10) 0.0093(10) 0.0195(11) 0.0009(8) 0.0083(8) 0.0018(8)
C7 0.0174(11) 0.0193(11) 0.0154(11) 0.0014(9) 0.0062(9) -0.0003(9)
C3 0.0143(11) 0.0169(11) 0.0191(11) 0.0022(9) 0.0011(9) -0.0012(9)
C11 0.0192(11) 0.0240(12) 0.0152(11) -0.0010(9) 0.0103(9) 0.0006(9)
C10 0.0226(12) 0.0313(14) 0.0159(11) 0.0111(11) 0.0088(10) 0.0098(10)
C8 0.0132(11) 0.0312(13) 0.0191(12) -0.0056(10) 0.0080(9) -0.0057(10)
C6 0.0150(11) 0.0225(12) 0.0118(10) 0.0018(9) 0.0075(9) -0.0036(9)
C9 0.0129(11) 0.0439(16) 0.0144(12) 0.0052(10) 0.0037(9) 0.0002(10)

loop_
_atom_type_symbol
_atom_type_description
_atom_type_scat_dispersion_real
_atom_type_scat_dispersion_imag
_atom_type_scat_source
C C 0.0033 0.0016 'International Tables Vol C Tables 4.2.6.8 and 6.1.1.4'
H H 0.0000 0.0000 'International Tables Vol C Tables 4.2.6.8 and 6.1.1.4'
O O 0.0106 0.0060 'International Tables Vol C Tables 4.2.6.8 and 6.1.1.4'
F F 0.0171 0.0103 'International Tables Vol C Tables 4.2.6.8 and 6.1.1.4'
Br Br -0.2901 2.4595 'International Tables Vol C Tables 4.2.6.8 and 6.1.1.4'
N N 0.0061 0.0033 'International Tables Vol C Tables 4.2.6.8 and 6.1.1.4'

loop_
_geom_angle_atom_site_label_1
_geom_angle_atom_site_label_2
_geom_angle_atom_site_label_3
_geom_angle
C5 N1 C1 120.04(18)
C5 N1 H1 118.4(15)
C1 N1 H1 121.5(15)
C1 N2 H2A 117.8(16)
C1 N2 H2B 120.3(16)
H2A N2 H2B 119(2)
C5 C4 C3 117.10(19)
C5 C4 H4 121.4
C3 C4 H4 121.4
C3 C2 C1 119.5(2)
C3 C2 H2 120.2
C1 C2 H2 120.2
O2 C12 O1 126.5(2)
O2 C12 C6 118.28(19)
O1 C12 C6 115.18(18)
N1 C5 C4 123.21(19)
N1 C5 Br1 115.97(15)
C4 C5 Br1 120.82(16)
N2 C1 N1 117.94(19)
N2 C1 C2 122.87(19)
N1 C1 C2 119.18(19)
F1 C7 C8 118.9(2)
F1 C7 C6 120.24(19)
C8 C7 C6 120.8(2)
C2 C3 C4 120.9(2)
C2 C3 H3 119.5
C4 C3 H3 119.5
F4 C11 C10 118.3(2)
F4 C11 C6 120.04(19)
C10 C11 C6 121.6(2)
F3 C10 C9 120.1(2)
F3 C10 C11 119.1(2)
C9 C10 C11 120.8(2)
F2 C8 C9 120.0(2)
F2 C8 C7 118.5(2)
C9 C8 C7 121.5(2)
C11 C6 C7 117.1(2)
C11 C6 C12 121.12(19)
C7 C6 C12 121.8(2)
C8 C9 C10 118.1(2)
C8 C9 H9 120.9
C10 C9 H9 120.9

loop_
_geom_bond_atom_site_label_1
_geom_bond_atom_site_label_2
_geom_bond_distance
Br1 C5 1.886(2)
F1 C7 1.342(2)
F4 C11 1.355(3)
F2 C8 1.349(3)
F3 C10 1.345(3)
O1 C12 1.267(2)
O2 C12 1.236(2)
N1 C5 1.355(3)
N1 C1 1.357(3)
N1 H1 0.909(16)
N2 C1 1.334(3)
N2 H2A 0.868(16)
N2 H2B 0.866(16)
C4 C5 1.360(3)
C4 C3 1.405(3)
C4 H4 0.9500
C2 C3 1.361(3)
C2 C1 1.413(3)
C2 H2 0.9500
C12 C6 1.517(3)
C7 C8 1.384(3)
C7 C6 1.389(3)
C3 H3 0.9500
C11 C10 1.383(3)
C11 C6 1.383(3)
C10 C9 1.374(3)
C8 C9 1.371(3)
C9 H9 0.9500

loop_
_geom_hbond_atom_site_label_D
_geom_hbond_atom_site_label_H
_geom_hbond_atom_site_label_A
_geom_hbond_site_symmetry_A
_geom_hbond_distance_DH
_geom_hbond_distance_HA
_geom_hbond_distance_DA
_geom_hbond_angle_DHA
_geom_hbond_publ_flag
N1 H1 O1 . 0.909(16) 1.677(16) 2.585(2) 177(2) yes
N2 H2A O2 . 0.868(16) 1.980(16) 2.845(2) 175(2) yes
N2 H2B O2 3_666 0.866(16) 2.018(17) 2.854(2) 162(2) yes
C4 H4 Br1 3_667 0.95 3.13 4.017(2) 155.3 yes
C9 H9 Br1 3_566 0.95 2.94 3.867(2) 165.6 yes

_cod_database_fobs_code 2242839
